data_4134394
loop_
_publ_author_name
'Tamura, Yukari'
'Takezawa, Hiroki'
'Fujita, Makoto'

_publ_contact_author 'Makoto Fujita'
_publ_section_title
;
 A Double-Walled Knotted Cage for Guest-Adaptive Molecular Recognition.
;
_journal_issue 12
_journal_name_full 'Journal of the American Chemical Society'
_journal_page_first 5504
_journal_page_last 5508
_journal_paper_doi 10.1021/jacs.0c00459
_journal_volume 142
_journal_year 2020
_chemical_formula_sum 'C713.58 H804.32 N114.89 O350.35 Pd24'
_chemical_formula_weight 19148.69
_space_group_crystal_system tetragonal
_space_group_IT_number 122
_space_group_name_Hall 'I -4 2bw'
_space_group_name_H-M_alt 'I -4 2 d'
_atom_sites_solution_hydrogens geom
_atom_sites_solution_primary direct
_atom_sites_solution_secondary difmap
_audit_creation_method SHELXL-2017/1
_cell_angle_alpha 90
_cell_angle_beta 90
_cell_angle_gamma 90
_cell_formula_units_Z 2
_cell_length_a 40.908(11)
_cell_length_b 40.908(11)
_cell_length_c 28.479(8)
_cell_measurement_reflns_used 9831
_cell_measurement_temperature 90(2)
_cell_measurement_theta_max 21.28
_cell_measurement_theta_min 2.17
_cell_volume 47659(2)
_computing_cell_refinement 'Bruker SAINT'
_computing_data_collection 'Bruker APEX2'
_computing_data_reduction 'Bruker SAINT'
_computing_molecular_graphics 'Bruker SHELXTL'
_computing_publication_material 'Bruker SHELXTL'
_computing_structure_refinement 'SHELXL-2017/1 (Sheldrick, 2017)'
_computing_structure_solution 'SHELXS-97 (Sheldrick 2008)'
_diffrn_ambient_temperature 90(2)
_diffrn_measured_fraction_theta_full 0.999
_diffrn_measured_fraction_theta_max 0.999
_diffrn_measurement_device_type 'Bruker APEX-II CCD'
_diffrn_measurement_method '\f and \w scans'
_diffrn_radiation_type MoK\a
_diffrn_radiation_wavelength 0.71073
_diffrn_reflns_av_R_equivalents 0.1389
_diffrn_reflns_av_unetI/netI 0.0755
_diffrn_reflns_Laue_measured_fraction_full 0.999
_diffrn_reflns_Laue_measured_fraction_max 0.999
_diffrn_reflns_limit_h_max 51
_diffrn_reflns_limit_h_min -51
_diffrn_reflns_limit_k_max 51
_diffrn_reflns_limit_k_min -51
_diffrn_reflns_limit_l_max 35
_diffrn_reflns_limit_l_min -35
_diffrn_reflns_number 247406
_diffrn_reflns_point_group_measured_fraction_full 1.000
_diffrn_reflns_point_group_measured_fraction_max 0.999
_diffrn_reflns_theta_full 25.242
_diffrn_reflns_theta_max 26.460
_diffrn_reflns_theta_min 0.996
_diffrn_source 'fine-focus sealed tube'
_exptl_absorpt_coefficient_mu 0.533
_exptl_absorpt_correction_T_max 0.7454
_exptl_absorpt_correction_T_min 0.4738
_exptl_absorpt_correction_type multi-scan
_exptl_absorpt_process_details SADABS
_exptl_crystal_colour yellow
_exptl_crystal_density_diffrn 1.334
_exptl_crystal_density_meas ?
_exptl_crystal_density_method 'not measured'
_exptl_crystal_description block
_exptl_crystal_F_000 19547
_exptl_crystal_size_max 0.140
_exptl_crystal_size_mid 0.120
_exptl_crystal_size_min 0.090
_refine_diff_density_max 0.967
_refine_diff_density_min -0.513
_refine_diff_density_rms 0.130
_refine_ls_abs_structure_details
; 
 Flack x determined using 5412 quotients [(I+)-(I-)]/[(I+)+(I-)] 
 (Parsons, Flack and Wagner, Acta Cryst. B69 (2013) 249-259). 
;
_refine_ls_abs_structure_Flack 0.144(10)
_refine_ls_extinction_method none
_refine_ls_goodness_of_fit_ref 1.013
_refine_ls_hydrogen_treatment constr
_refine_ls_matrix_type full
_refine_ls_number_parameters 1803
_refine_ls_number_reflns 24590
_refine_ls_number_restraints 1034
_refine_ls_restrained_S_all 1.002
_refine_ls_R_factor_all 0.1422
_refine_ls_R_factor_gt 0.0858
_refine_ls_shift/su_max 0.006
_refine_ls_shift/su_mean 0.000
_refine_ls_structure_factor_coef Fsqd
_refine_ls_weighting_details 'w=1/[\s^2^(Fo^2^)+(0.1799P)^2^] where P=(Fo^2^+2Fc^2^)/3'
_refine_ls_weighting_scheme calc
_refine_ls_wR_factor_gt 0.2218
_refine_ls_wR_factor_ref 0.2719
_reflns_Friedel_coverage 0.904
_reflns_Friedel_fraction_full 1.000
_reflns_Friedel_fraction_max 0.999
_reflns_number_gt 14782
_reflns_number_total 24590
_reflns_threshold_expression 'I > 2\s(I)'
_cod_data_source_file ja0c00459_si_002.cif
_cod_data_source_block i-42d
_cod_depositor_comments
;
The following automatic conversions were performed:

data item '_exptl_crystal_density_meas' value 'not measured' was
changed to '?' -- the value is perceived as not measured.

Automatic conversion script
Id: cif_fix_values 7556 2019-12-06 15:28:31Z antanas 

 Adding full bibliography for 4134392--4134394.cif.
;
_cod_original_cell_volume 47657(28)
_cod_database_code 4134394
_shelx_shelxl_version_number 2017/1
_shelx_space_group_comment
; 
The symmetry employed for this shelxl refinement is uniquely defined 
by the following loop, which should always be used as a source of 
symmetry information in preference to the above space-group names. 
They are only intended as comments. 
;
_shelx_estimated_absorpt_t_min 0.929
_shelx_estimated_absorpt_t_max 0.954

loop_
_space_group_symop_operation_xyz
'x, y, z'
'-x, -y, z'
'y, -x, -z'
'-y, x, -z'
'-x+1/2, y, -z+3/4'
'x+1/2, -y, -z+3/4'
'-y+1/2, -x, z+3/4'
'y+1/2, x, z+3/4'
'x+1/2, y+1/2, z+1/2'
'-x+1/2, -y+1/2, z+1/2'
'y+1/2, -x+1/2, -z+1/2'
'-y+1/2, x+1/2, -z+1/2'
'-x+1, y+1/2, -z+5/4'
'x+1, -y+1/2, -z+5/4'
'-y+1, -x+1/2, z+5/4'
'y+1, x+1/2, z+5/4'

loop_
_atom_site_label
_atom_site_type_symbol
_atom_site_fract_x
_atom_site_fract_y
_atom_site_fract_z
_atom_site_U_iso_or_equiv
_atom_site_adp_type
_atom_site_occupancy
_atom_site_site_symmetry_order
_atom_site_calc_flag
_atom_site_refinement_flags_posn
_atom_site_refinement_flags_adp
_atom_site_refinement_flags_occupancy
_atom_site_disorder_assembly
_atom_site_disorder_group
Pd1A Pd 0.88000(13) 1.23396(6) 0.8726(2) 0.0704(13) Uani 0.758(19) 1 d D . P A 1
N11A N 0.8431(7) 1.2324(5) 0.8236(11) 0.150(13) Uani 0.758(19) 1 d D U P A 1
N12A N 0.8598(4) 1.2780(3) 0.8933(6) 0.084(5) Uani 0.758(19) 1 d D U P A 1
C85A C 0.8184(10) 1.2066(9) 0.8357(19) 0.23(2) Uani 0.758(19) 1 d D U P A 1
H85A H 0.809361 1.210971 0.866916 0.345 Uiso 0.758(19) 1 calc R U P A 1
H85B H 0.800784 1.206780 0.812421 0.345 Uiso 0.758(19) 1 calc R U P A 1
H85C H 0.829029 1.185082 0.835665 0.345 Uiso 0.758(19) 1 calc R U P A 1
C86A C 0.8578(12) 1.2272(14) 0.7768(13) 0.24(2) Uani 0.758(19) 1 d D U P A 1
H86A H 0.867489 1.205357 0.775389 0.365 Uiso 0.758(19) 1 calc R U P A 1
H86B H 0.840835 1.229234 0.752684 0.365 Uiso 0.758(19) 1 calc R U P A 1
H86C H 0.874760 1.243697 0.771430 0.365 Uiso 0.758(19) 1 calc R U P A 1
C87A C 0.8290(10) 1.2660(7) 0.8225(11) 0.165(14) Uani 0.758(19) 1 d D U P A 1
H87A H 0.840570 1.278535 0.797823 0.197 Uiso 0.758(19) 1 calc R U P A 1
H87B H 0.805836 1.264283 0.812923 0.197 Uiso 0.758(19) 1 calc R U P A 1
C88A C 0.8305(7) 1.2840(6) 0.8647(11) 0.150(11) Uani 0.758(19) 1 d D U P A 1
H88A H 0.810968 1.278771 0.883701 0.181 Uiso 0.758(19) 1 calc R U P A 1
H88B H 0.829582 1.307583 0.856908 0.181 Uiso 0.758(19) 1 calc R U P A 1
C89A C 0.8494(7) 1.2781(7) 0.9438(9) 0.121(9) Uani 0.758(19) 1 d D U P A 1
H89A H 0.868483 1.274112 0.963844 0.182 Uiso 0.758(19) 1 calc R U P A 1
H89B H 0.839837 1.299346 0.951564 0.182 Uiso 0.758(19) 1 calc R U P A 1
H89C H 0.833186 1.260840 0.948888 0.182 Uiso 0.758(19) 1 calc R U P A 1
C90A C 0.8841(6) 1.3042(4) 0.8860(14) 0.144(12) Uani 0.758(19) 1 d D U P A 1
H90A H 0.903942 1.294944 0.871889 0.216 Uiso 0.758(19) 1 calc R U P A 1
H90B H 0.889599 1.314242 0.916216 0.216 Uiso 0.758(19) 1 calc R U P A 1
H90C H 0.875007 1.320823 0.864941 0.216 Uiso 0.758(19) 1 calc R U P A 1
Pd1B Pd 0.8721(4) 1.2372(5) 0.8851(6) 0.110(5) Uani 0.242(19) 1 d D . P A 2
N11B N 0.8341(9) 1.2363(14) 0.8373(14) 0.13(2) Uani 0.242(19) 1 d D U P A 2
N12B N 0.8377(16) 1.2710(13) 0.907(2) 0.21(3) Uani 0.242(19) 1 d D U P A 2
C85B C 0.809(3) 1.211(2) 0.855(4) 0.18(4) Uani 0.242(19) 1 d D U P A 2
H85D H 0.801649 1.218006 0.886267 0.267 Uiso 0.242(19) 1 calc R U P A 2
H85E H 0.790889 1.210318 0.833380 0.267 Uiso 0.242(19) 1 calc R U P A 2
H85F H 0.819845 1.189900 0.857204 0.267 Uiso 0.242(19) 1 calc R U P A 2
C86B C 0.846(2) 1.227(2) 0.790(2) 0.13(3) Uani 0.242(19) 1 d D U P A 2
H86D H 0.862027 1.242682 0.778486 0.197 Uiso 0.242(19) 1 calc R U P A 2
H86E H 0.856657 1.205029 0.791641 0.197 Uiso 0.242(19) 1 calc R U P A 2
H86F H 0.827701 1.225448 0.767818 0.197 Uiso 0.242(19) 1 calc R U P A 2
C87B C 0.814(3) 1.2674(19) 0.829(2) 0.16(3) Uani 0.242(19) 1 d D U P A 2
H87C H 0.825672 1.281359 0.805188 0.187 Uiso 0.242(19) 1 calc R U P A 2
H87D H 0.792442 1.261900 0.816389 0.187 Uiso 0.242(19) 1 calc R U P A 2
C88B C 0.812(2) 1.285(2) 0.874(3) 0.19(3) Uani 0.242(19) 1 d D U P A 2
H88C H 0.789691 1.281515 0.888030 0.230 Uiso 0.242(19) 1 calc R U P A 2
H88D H 0.815165 1.308612 0.869862 0.230 Uiso 0.242(19) 1 calc R U P A 2
C89B C 0.819(2) 1.2576(18) 0.948(4) 0.19(4) Uani 0.242(19) 1 d D U P A 2
H89D H 0.806053 1.238706 0.938126 0.288 Uiso 0.242(19) 1 calc R U P A 2
H89E H 0.834508 1.250752 0.972589 0.288 Uiso 0.242(19) 1 calc R U P A 2
H89F H 0.804557 1.274510 0.960669 0.288 Uiso 0.242(19) 1 calc R U P A 2
C90B C 0.858(2) 1.2999(12) 0.922(3) 0.20(4) Uani 0.242(19) 1 d D U P A 2
H90D H 0.869791 1.308548 0.894893 0.294 Uiso 0.242(19) 1 calc R U P A 2
H90E H 0.843258 1.316913 0.934400 0.294 Uiso 0.242(19) 1 calc R U P A 2
H90F H 0.873210 1.293154 0.946320 0.294 Uiso 0.242(19) 1 calc R U P A 2
Pd2A Pd 0.76567(9) 1.13125(11) 1.0953(4) 0.0515(17) Uani 0.51(2) 1 d D . P B 1
N9A N 0.7275(5) 1.1236(6) 1.0508(11) 0.079(8) Uani 0.51(2) 1 d D U P B 1
N10A N 0.7381(8) 1.1659(7) 1.1324(10) 0.101(11) Uani 0.51(2) 1 d D U P B 1
C79A C 0.7082(10) 1.0948(9) 1.066(2) 0.108(15) Uani 0.51(2) 1 d D U P B 1
H79A H 0.684916 1.098997 1.060919 0.162 Uiso 0.51(2) 1 calc R U P B 1
H79B H 0.712075 1.090797 1.099612 0.162 Uiso 0.51(2) 1 calc R U P B 1
H79C H 0.714937 1.075581 1.048006 0.162 Uiso 0.51(2) 1 calc R U P B 1
C80A C 0.7387(11) 1.1186(10) 1.0017(14) 0.113(13) Uani 0.51(2) 1 d D U P B 1
H80A H 0.751478 1.137666 0.991566 0.170 Uiso 0.51(2) 1 calc R U P B 1
H80B H 0.752434 1.099002 1.000021 0.170 Uiso 0.51(2) 1 calc R U P B 1
H80C H 0.719757 1.115975 0.981040 0.170 Uiso 0.51(2) 1 calc R U P B 1
C81A C 0.7090(10) 1.1547(7) 1.0579(12) 0.105(11) Uani 0.51(2) 1 d D U P B 1
H81A H 0.719851 1.172235 1.039789 0.125 Uiso 0.51(2) 1 calc R U P B 1
H81B H 0.686661 1.151953 1.045243 0.125 Uiso 0.51(2) 1 calc R U P B 1
C82A C 0.7068(8) 1.1647(9) 1.1068(12) 0.114(11) Uani 0.51(2) 1 d D U P B 1
H82A H 0.692056 1.149328 1.123345 0.136 Uiso 0.51(2) 1 calc R U P B 1
H82B H 0.696605 1.186590 1.108020 0.136 Uiso 0.51(2) 1 calc R U P B 1
C83A C 0.7563(12) 1.1965(10) 1.121(2) 0.114(14) Uani 0.51(2) 1 d D U P B 1
H83A H 0.776985 1.196674 1.138839 0.170 Uiso 0.51(2) 1 calc R U P B 1
H83B H 0.760895 1.197348 1.087627 0.170 Uiso 0.51(2) 1 calc R U P B 1
H83C H 0.743161 1.215442 1.130444 0.170 Uiso 0.51(2) 1 calc R U P B 1
C84A C 0.7280(15) 1.1674(12) 1.1839(12) 0.144(19) Uani 0.51(2) 1 d D U P B 1
H84A H 0.747546 1.168314 1.203696 0.216 Uiso 0.51(2) 1 calc R U P B 1
H84B H 0.714636 1.186933 1.189286 0.216 Uiso 0.51(2) 1 calc R U P B 1
H84C H 0.715247 1.147856 1.191795 0.216 Uiso 0.51(2) 1 calc R U P B 1
Pd2B Pd 0.76526(18) 1.13051(19) 1.1103(5) 0.090(3) Uani 0.49(2) 1 d D . P B 2
N9B N 0.7302(9) 1.1195(8) 1.0602(15) 0.14(2) Uani 0.49(2) 1 d D U P B 2
N10B N 0.7384(5) 1.1738(5) 1.1127(12) 0.077(10) Uani 0.49(2) 1 d D U P B 2
C79B C 0.7175(11) 1.0854(7) 1.057(2) 0.11(2) Uani 0.49(2) 1 d D U P B 2
H79D H 0.709899 1.078269 1.087952 0.168 Uiso 0.49(2) 1 calc R U P B 2
H79E H 0.699356 1.084640 1.034617 0.168 Uiso 0.49(2) 1 calc R U P B 2
H79F H 0.735056 1.070846 1.046259 0.168 Uiso 0.49(2) 1 calc R U P B 2
C80B C 0.7413(15) 1.1284(15) 1.0115(18) 0.17(3) Uani 0.49(2) 1 d D U P B 2
H80D H 0.749975 1.150714 1.011494 0.254 Uiso 0.49(2) 1 calc R U P B 2
H80E H 0.758502 1.113185 1.001411 0.254 Uiso 0.49(2) 1 calc R U P B 2
H80F H 0.722803 1.126979 0.989769 0.254 Uiso 0.49(2) 1 calc R U P B 2
C81B C 0.7001(7) 1.1401(8) 1.072(2) 0.18(3) Uani 0.49(2) 1 d D U P B 2
H81C H 0.683387 1.138374 1.047341 0.212 Uiso 0.49(2) 1 calc R U P B 2
H81D H 0.690307 1.132758 1.102378 0.212 Uiso 0.49(2) 1 calc R U P B 2
C82B C 0.7122(8) 1.1748(6) 1.0765(18) 0.13(2) Uani 0.49(2) 1 d D U P B 2
H82C H 0.721007 1.182583 1.046149 0.156 Uiso 0.49(2) 1 calc R U P B 2
H82D H 0.694288 1.189579 1.086409 0.156 Uiso 0.49(2) 1 calc R U P B 2
C83B C 0.7573(8) 1.2054(7) 1.1073(17) 0.075(11) Uani 0.49(2) 1 d D U P B 2
H83D H 0.775639 1.201974 1.085665 0.112 Uiso 0.49(2) 1 calc R U P B 2
H83E H 0.765709 1.212314 1.137950 0.112 Uiso 0.49(2) 1 calc R U P B 2
H83F H 0.742867 1.222394 1.094687 0.112 Uiso 0.49(2) 1 calc R U P B 2
C84B C 0.7239(15) 1.1650(15) 1.158(2) 0.23(4) Uani 0.49(2) 1 d D U P B 2
H84D H 0.741020 1.164329 1.182283 0.345 Uiso 0.49(2) 1 calc R U P B 2
H84E H 0.707439 1.181355 1.167022 0.345 Uiso 0.49(2) 1 calc R U P B 2
H84F H 0.713486 1.143493 1.155869 0.345 Uiso 0.49(2) 1 calc R U P B 2
N1 N 0.9726(3) 0.8762(4) 0.6508(4) 0.081(4) Uani 1 1 d D . . . .
C1 C 0.9633(3) 0.9061(4) 0.6652(5) 0.080(4) Uani 1 1 d D . . . .
H1 H 0.964302 0.923753 0.643558 0.096 Uiso 1 1 calc R U . C 3
C2 C 0.9521(3) 0.9123(4) 0.7114(5) 0.068(3) Uani 1 1 d D . . . .
H2 H 0.946209 0.933760 0.720869 0.082 Uiso 1 1 calc R U . . .
C3 C 0.9500(3) 0.8863(4) 0.7423(5) 0.067(4) Uani 1 1 d D . . . .
C4 C 0.9578(4) 0.8565(4) 0.7274(6) 0.078(4) Uani 1 1 d D . . . .
H4 H 0.955531 0.838165 0.747616 0.093 Uiso 1 1 calc R U . . .
C5 C 0.9700(5) 0.8525(6) 0.6799(8) 0.112(8) Uani 1 1 d D . . . .
H5 H 0.976197 0.831241 0.669868 0.134 Uiso 1 1 calc R U . D 2
Pd3A Pd 1.00335(9) 0.87649(13) 0.59185(13) 0.0532(9) Uani 0.504(4) 1 d D . P E 1
N7A N 0.9674(5) 0.8609(9) 0.5459(8) 0.076(11) Uani 0.504(4) 1 d D U P E 1
N8A N 1.0348(5) 0.8700(9) 0.5363(8) 0.106(13) Uani 0.504(4) 1 d D U P E 1
C73A C 0.9446(13) 0.8879(11) 0.535(3) 0.11(2) Uani 0.504(4) 1 d D U P E 1
H73A H 0.933961 0.895530 0.563383 0.162 Uiso 0.504(4) 1 calc R U P E 1
H73B H 0.956859 0.906026 0.520387 0.162 Uiso 0.504(4) 1 calc R U P E 1
H73C H 0.928033 0.880168 0.512409 0.162 Uiso 0.504(4) 1 calc R U P E 1
C74A C 0.9470(9) 0.8318(9) 0.5597(16) 0.084(11) Uani 0.504(4) 1 d D U P E 1
H74A H 0.927018 0.831260 0.540655 0.126 Uiso 0.504(4) 1 calc R U P E 1
H74B H 0.941089 0.833424 0.592996 0.126 Uiso 0.504(4) 1 calc R U P E 1
H74C H 0.959501 0.811696 0.554471 0.126 Uiso 0.504(4) 1 calc R U P E 1
C75A C 0.9838(7) 0.8491(11) 0.5022(10) 0.116(17) Uani 0.504(4) 1 d D U P E 1
H75A H 0.990018 0.825807 0.505626 0.139 Uiso 0.504(4) 1 calc R U P E 1
H75B H 0.968816 0.851071 0.475048 0.139 Uiso 0.504(4) 1 calc R U P E 1
C76A C 1.0133(7) 0.8692(10) 0.4943(10) 0.109(13) Uani 0.504(4) 1 d D U P E 1
H76A H 1.006603 0.891754 0.486209 0.130 Uiso 0.504(4) 1 calc R U P E 1
H76B H 1.025699 0.860212 0.467369 0.130 Uiso 0.504(4) 1 calc R U P E 1
C77A C 1.0556(8) 0.8399(10) 0.5386(14) 0.115(18) Uani 0.504(4) 1 d D U P E 1
H77A H 1.069617 0.840890 0.566501 0.173 Uiso 0.504(4) 1 calc R U P E 1
H77B H 1.041609 0.820507 0.540386 0.173 Uiso 0.504(4) 1 calc R U P E 1
H77C H 1.069321 0.838586 0.510406 0.173 Uiso 0.504(4) 1 calc R U P E 1
C78A C 1.0577(10) 0.8982(12) 0.5316(19) 0.16(3) Uani 0.504(4) 1 d D U P E 1
H78A H 1.072017 0.899021 0.559127 0.239 Uiso 0.504(4) 1 calc R U P E 1
H78B H 1.070907 0.895432 0.503193 0.239 Uiso 0.504(4) 1 calc R U P E 1
H78C H 1.045142 0.918525 0.529418 0.239 Uiso 0.504(4) 1 calc R U P E 1
N4A N 1.1095(7) 1.0414(7) 1.3649(12) 0.070(8) Uani 0.504(4) 1 d D U P E 1
C37A C 1.0794(8) 1.0478(11) 1.3508(17) 0.069(9) Uani 0.504(4) 1 d D U P E 1
H37A H 1.061652 1.036073 1.364262 0.083 Uiso 0.504(4) 1 calc R U P E 1
C38A C 1.0731(9) 1.0709(11) 1.3171(16) 0.061(8) Uani 0.504(4) 1 d D U P E 1
H38A H 1.051264 1.077796 1.311430 0.073 Uiso 0.504(4) 1 calc R U P E 1
C39A C 1.0989(10) 1.0844(15) 1.291(2) 0.070(11) Uani 0.504(4) 1 d D U P E 1
C40A C 1.1301(10) 1.0732(12) 1.3021(17) 0.098(13) Uani 0.504(4) 1 d D U P E 1
H40A H 1.147818 1.078573 1.281830 0.117 Uiso 0.504(4) 1 calc R U P E 1
C41A C 1.1361(7) 1.0548(10) 1.3410(15) 0.085(11) Uani 0.504(4) 1 d D U P E 1
H41A H 1.157769 1.051218 1.351698 0.102 Uiso 0.504(4) 1 calc R U P E 1
Pd3B Pd 1.00134(15) 0.86128(14) 0.59976(19) 0.0779(14) Uani 0.423(4) 1 d D . P E 2
N7B N 0.9640(9) 0.8475(14) 0.5553(14) 0.126(18) Uani 0.423(4) 1 d D U P E 2
N8B N 1.0312(10) 0.8472(11) 0.5447(10) 0.137(15) Uani 0.423(4) 1 d D U P E 2
C73B C 0.9484(17) 0.8781(16) 0.539(2) 0.108(19) Uani 0.423(4) 1 d D U P E 2
H73D H 0.960062 0.886610 0.511993 0.162 Uiso 0.423(4) 1 calc R U P E 2
H73E H 0.949236 0.894287 0.564855 0.162 Uiso 0.423(4) 1 calc R U P E 2
H73F H 0.925577 0.873812 0.531125 0.162 Uiso 0.423(4) 1 calc R U P E 2
C74B C 0.9393(19) 0.8246(18) 0.575(2) 0.15(2) Uani 0.423(4) 1 d D U P E 2
H74D H 0.950165 0.804478 0.585573 0.232 Uiso 0.423(4) 1 calc R U P E 2
H74E H 0.928555 0.834942 0.602286 0.232 Uiso 0.423(4) 1 calc R U P E 2
H74F H 0.922925 0.819366 0.551376 0.232 Uiso 0.423(4) 1 calc R U P E 2
C75B C 0.9786(13) 0.8290(15) 0.515(2) 0.165(19) Uani 0.423(4) 1 d D U P E 2
H75C H 0.979801 0.805533 0.523591 0.198 Uiso 0.423(4) 1 calc R U P E 2
H75D H 0.964006 0.830993 0.487532 0.198 Uiso 0.423(4) 1 calc R U P E 2
C76B C 1.0118(12) 0.8405(18) 0.5018(14) 0.168(17) Uani 0.423(4) 1 d D U P E 2
H76C H 1.022915 0.823593 0.482708 0.202 Uiso 0.423(4) 1 calc R U P E 2
H76D H 1.010089 0.860641 0.482770 0.202 Uiso 0.423(4) 1 calc R U P E 2
C77B C 1.0515(17) 0.8173(14) 0.5548(17) 0.17(2) Uani 0.423(4) 1 d D U P E 2
H77D H 1.064592 0.821053 0.583096 0.248 Uiso 0.423(4) 1 calc R U P E 2
H77E H 1.037006 0.798548 0.559805 0.248 Uiso 0.423(4) 1 calc R U P E 2
H77F H 1.065939 0.812959 0.528152 0.248 Uiso 0.423(4) 1 calc R U P E 2
C78B C 1.0555(18) 0.8735(15) 0.535(2) 0.16(2) Uani 0.423(4) 1 d D U P E 2
H78D H 1.068322 0.877935 0.563100 0.243 Uiso 0.423(4) 1 calc R U P E 2
H78E H 1.070092 0.866454 0.509440 0.243 Uiso 0.423(4) 1 calc R U P E 2
H78F H 1.043946 0.893411 0.525186 0.243 Uiso 0.423(4) 1 calc R U P E 2
N4B N 1.1233(9) 1.0368(9) 1.3551(11) 0.066(9) Uani 0.423(4) 1 d D U P E 2
C37B C 1.0914(10) 1.0449(13) 1.3496(19) 0.066(10) Uani 0.423(4) 1 d D U P E 2
H37B H 1.075092 1.035842 1.369424 0.079 Uiso 0.423(4) 1 calc R U P E 2
C38B C 1.0830(11) 1.0668(15) 1.314(2) 0.076(13) Uani 0.423(4) 1 d D U P E 2
H38B H 1.060695 1.069133 1.305706 0.091 Uiso 0.423(4) 1 calc R U P E 2
C39B C 1.1064(14) 1.0855(15) 1.291(3) 0.073(13) Uani 0.423(4) 1 d D U P E 2
C40B C 1.1393(12) 1.0767(11) 1.2974(14) 0.084(11) Uani 0.423(4) 1 d D U P E 2
H40B H 1.156196 1.087099 1.279958 0.101 Uiso 0.423(4) 1 calc R U P E 2
C41B C 1.1465(10) 1.0527(11) 1.3295(15) 0.084(11) Uani 0.423(4) 1 d D U P E 2
H41B H 1.168801 1.046948 1.334195 0.101 Uiso 0.423(4) 1 calc R U P E 2
Pd3C Pd 0.9921(7) 0.8875(7) 0.5897(9) 0.072(7) Uani 0.072(4) 1 d . . P E 3
O1 O 0.93459(19) 0.92422(19) 0.8043(3) 0.0514(18) Uani 1 1 d . . . . .
O2 O 0.86485(17) 1.01417(17) 0.9946(2) 0.0447(16) Uani 1 1 d . . . . .
O3 O 0.92761(17) 1.07222(16) 0.8682(3) 0.0481(17) Uani 1 1 d . . . . .
O4 O 0.89434(17) 0.92775(16) 0.9366(3) 0.0449(16) Uani 1 1 d . . . . .
O5 O 0.91389(19) 1.04221(18) 0.9506(3) 0.0505(18) Uani 1 1 d . . . . .
O6 O 0.95410(17) 0.98516(19) 0.8179(3) 0.0495(17) Uani 1 1 d . . . . .
O7 O 1.0641(2) 1.1186(2) 1.2469(3) 0.071(2) Uani 1 1 d . . . . .
O8 O 0.91653(19) 1.1560(2) 1.1980(3) 0.0558(19) Uani 1 1 d . . . . .
O9 O 0.98055(19) 1.20527(17) 1.0639(3) 0.0495(17) Uani 1 1 d . . . . .
O10 O 1.0038(3) 1.1357(2) 1.2649(3) 0.068(2) Uani 1 1 d . . . . .
O11 O 0.9470(2) 1.1962(2) 1.1433(3) 0.060(2) Uani 1 1 d . . . . .
O12 O 1.0623(2) 1.17975(19) 1.1332(3) 0.0552(19) Uani 1 1 d . . . . .
N2 N 0.7916(2) 1.0916(3) 1.0811(4) 0.064(3) Uani 1 1 d . . . . .
N3 N 0.8978(4) 1.1896(3) 0.8575(5) 0.080(4) Uani 1 1 d . . . . .
N5 N 0.8027(3) 1.1396(3) 1.1460(5) 0.073(3) Uani 1 1 d . . . . .
C6 C 0.7878(3) 1.0623(3) 1.1009(5) 0.061(3) Uani 1 1 d . . . . .
H6 H 0.772082 1.060121 1.125167 0.073 Uiso 1 1 calc R U . . .
C7 C 0.8057(3) 1.0347(3) 1.0881(4) 0.054(3) Uani 1 1 d . . . . .
H7 H 0.802679 1.014530 1.104037 0.065 Uiso 1 1 calc R U . . .
C8 C 0.8283(3) 1.0374(3) 1.0509(4) 0.051(3) Uani 1 1 d . . . . .
C9 C 0.8328(3) 1.0684(3) 1.0305(5) 0.061(3) Uani 1 1 d . . . . .
H9 H 0.848409 1.071123 1.006042 0.073 Uiso 1 1 calc R U . . .
C10 C 0.8152(3) 1.0941(3) 1.0454(5) 0.059(3) Uani 1 1 d . . . . .
H10 H 0.818834 1.114799 1.031196 0.070 Uiso 1 1 calc R U . . .
C11 C 0.8869(3) 1.1641(3) 0.8815(6) 0.070(4) Uani 1 1 d . . . . .
H11 H 0.868212 1.166830 0.900929 0.084 Uiso 1 1 calc R U . . .
C12 C 0.9013(3) 1.1337(3) 0.8795(5) 0.062(3) Uani 1 1 d . . . . .
H12 H 0.893032 1.116253 0.897925 0.074 Uiso 1 1 calc R U . . .
C13 C 0.9288(3) 1.1287(3) 0.8498(4) 0.057(3) Uani 1 1 d . . . . .
C14 C 0.9388(4) 1.1561(4) 0.8252(5) 0.074(4) Uani 1 1 d . . . . .
H14 H 0.957063 1.154337 0.804808 0.089 Uiso 1 1 calc R U . . .
C15 C 0.9236(5) 1.1853(3) 0.8289(7) 0.084(5) Uani 1 1 d . . . . .
H15 H 0.931368 1.203266 0.810834 0.101 Uiso 1 1 calc R U . . .
C16 C 0.9417(3) 0.8925(3) 0.7912(4) 0.055(3) Uani 1 1 d . . . . .
C17 C 0.9407(3) 0.8725(3) 0.8300(5) 0.061(3) Uani 1 1 d . . . . .
H17 H 0.944621 0.849603 0.830780 0.073 Uiso 1 1 calc R U . . .
C18 C 0.9326(3) 0.8931(3) 0.8687(5) 0.056(3) Uani 1 1 d . . . . .
H18 H 0.929773 0.886313 0.900383 0.068 Uiso 1 1 calc R U . . .
C19 C 0.9296(3) 0.9237(3) 0.8523(4) 0.049(2) Uani 1 1 d . . . . .
C20 C 0.8468(3) 1.0098(3) 1.0354(4) 0.048(2) Uani 1 1 d . . . . .
C21 C 0.8513(3) 0.9782(3) 1.0508(4) 0.054(3) Uani 1 1 d . . . . .
H21 H 0.841943 0.968574 1.078042 0.064 Uiso 1 1 calc R U . . .
C22 C 0.8724(3) 0.9628(3) 1.0185(4) 0.053(3) Uani 1 1 d . . . . .
H22 H 0.879706 0.940744 1.019968 0.063 Uiso 1 1 calc R U . . .
C23 C 0.8805(2) 0.9847(2) 0.9855(4) 0.042(2) Uani 1 1 d . . . . .
C24 C 0.9440(3) 1.0970(3) 0.8468(4) 0.055(3) Uani 1 1 d . . . . .
C25 C 0.9730(3) 1.0858(3) 0.8309(5) 0.065(3) Uani 1 1 d . . . . .
H25 H 0.989490 1.098438 0.816067 0.078 Uiso 1 1 calc R U . . .
C26 C 0.9743(3) 1.0522(3) 0.8401(5) 0.063(3) Uani 1 1 d . . . . .
H26 H 0.991603 1.037751 0.832032 0.075 Uiso 1 1 calc R U . . .
C27 C 0.9458(2) 1.0443(3) 0.8632(4) 0.049(3) Uani 1 1 d . . . . .
C28 C 0.9235(2) 0.9549(3) 0.8746(4) 0.046(2) Uani 1 1 d . . . . .
C29 C 0.9060(2) 0.9564(2) 0.9177(4) 0.042(2) Uani 1 1 d . . . . .
C30 C 0.9009(3) 0.9849(3) 0.9419(4) 0.044(2) Uani 1 1 d . . . . .
C31 C 0.9155(2) 1.0142(3) 0.9247(4) 0.044(2) Uani 1 1 d . . . . .
C32 C 0.9316(2) 1.0144(3) 0.8822(4) 0.046(2) Uani 1 1 d . . . . .
C33 C 0.9356(2) 0.9854(3) 0.8576(4) 0.043(2) Uani 1 1 d . . . . .
C34 C 0.8617(3) 0.9188(3) 0.9215(5) 0.056(3) Uani 1 1 d . . . . .
H34A H 0.861592 0.915495 0.887435 0.084 Uiso 1 1 calc R U . . .
H34B H 0.846394 0.936336 0.929683 0.084 Uiso 1 1 calc R U . . .
H34C H 0.855057 0.898548 0.937205 0.084 Uiso 1 1 calc R U . . .
C35 C 0.9331(3) 1.0417(3) 0.9922(5) 0.067(3) Uani 1 1 d . . . . .
H35A H 0.955631 1.047977 0.984651 0.101 Uiso 1 1 calc R U . . .
H35B H 0.932931 1.019651 1.005602 0.101 Uiso 1 1 calc R U . . .
H35C H 0.924025 1.057177 1.015014 0.101 Uiso 1 1 calc R U . . .
C36 C 0.9366(3) 0.9956(3) 0.7759(4) 0.059(3) Uani 1 1 d . . . . .
H36A H 0.952167 0.999340 0.750402 0.089 Uiso 1 1 calc R U . . .
H36B H 0.924656 1.015838 0.782565 0.089 Uiso 1 1 calc R U . . .
H36C H 0.921035 0.978505 0.766597 0.089 Uiso 1 1 calc R U . . .
C42 C 0.8274(3) 1.1583(3) 1.1310(6) 0.070(4) Uani 1 1 d . . . . .
H42 H 0.825223 1.169969 1.102337 0.084 Uiso 1 1 calc R U . . .
C43 C 0.8554(3) 1.1608(3) 1.1560(5) 0.062(3) Uani 1 1 d . . . . .
H43 H 0.872862 1.173781 1.144177 0.075 Uiso 1 1 calc R U . . .
C44 C 0.8590(3) 1.1450(3) 1.1982(6) 0.072(4) Uani 1 1 d . . . . .
C45 C 0.8316(4) 1.1264(4) 1.2141(6) 0.078(4) Uani 1 1 d . . . . .
H45 H 0.832687 1.115419 1.243463 0.093 Uiso 1 1 calc R U . . .
C46 C 0.8043(3) 1.1242(3) 1.1884(6) 0.069(4) Uani 1 1 d . . . . .
H46 H 0.786217 1.111894 1.199506 0.083 Uiso 1 1 calc R U . . .
N6 N 0.9137(3) 1.2358(2) 0.9257(4) 0.067(3) Uani 1 1 d . . . . .
C47 C 0.9435(3) 1.2469(3) 0.9173(5) 0.064(3) Uani 1 1 d . . . . .
H47 H 0.947719 1.257076 0.887916 0.077 Uiso 1 1 calc R U . . .
C48 C 0.9688(3) 1.2446(3) 0.9490(4) 0.058(3) Uani 1 1 d . . . . .
H48 H 0.989629 1.253848 0.942513 0.069 Uiso 1 1 calc R U . . .
C49 C 0.9628(3) 1.2282(2) 0.9912(4) 0.054(3) Uani 1 1 d . . . . .
C50 C 0.9312(3) 1.2158(3) 1.0003(5) 0.054(3) Uani 1 1 d . . . . .
H50 H 0.926565 1.205042 1.029110 0.065 Uiso 1 1 calc R U . . .
C51 C 0.9064(3) 1.2196(3) 0.9660(5) 0.064(3) Uani 1 1 d . . . . .
H51 H 0.885134 1.211086 0.971052 0.076 Uiso 1 1 calc R U . . .
C52 C 1.1158(4) 1.1310(4) 1.2355(5) 0.074(4) Uani 1 1 d . . . . .
H52 H 1.138975 1.131166 1.237504 0.088 Uiso 1 1 calc R U . . .
C53 C 1.0976(5) 1.1110(3) 1.2573(5) 0.079(4) Uani 1 1 d D . . . .
C54 C 1.0973(4) 1.1530(3) 1.2079(5) 0.072(4) Uani 1 1 d . . . . .
H54 H 1.105338 1.169930 1.188082 0.087 Uiso 1 1 calc R U . . .
C55 C 1.0650(3) 1.1448(3) 1.2158(5) 0.060(3) Uani 1 1 d . . . . .
C56 C 0.8899(4) 1.1443(3) 1.2238(5) 0.065(3) Uani 1 1 d . . . . .
C57 C 0.9005(3) 1.1358(3) 1.2680(5) 0.070(4) Uani 1 1 d . . . . .
H57 H 0.887662 1.127028 1.292724 0.083 Uiso 1 1 calc R U . . .
C58 C 0.9337(4) 1.1426(3) 1.2692(5) 0.069(4) Uani 1 1 d . . . . .
H58 H 0.947669 1.139705 1.295611 0.083 Uiso 1 1 calc R U . . .
C59 C 0.9433(4) 1.1543(3) 1.2258(5) 0.062(3) Uani 1 1 d . . . . .
C60 C 0.9877(3) 1.2247(3) 1.0256(4) 0.053(3) Uani 1 1 d . . . . .
C61 C 1.0177(3) 1.2386(3) 1.0328(4) 0.054(3) Uani 1 1 d . . . . .
H61 H 1.028612 1.253302 1.012250 0.064 Uiso 1 1 calc R U . . .
C62 C 1.0294(3) 1.2272(3) 1.0765(4) 0.054(3) Uani 1 1 d . . . . .
H62 H 1.049693 1.232643 1.090752 0.065 Uiso 1 1 calc R U . . .
C63 C 1.0064(3) 1.2073(3) 1.0940(4) 0.053(3) Uani 1 1 d . . . . .
C64 C 1.0347(4) 1.1575(3) 1.1988(5) 0.061(3) Uani 1 1 d . . . . .
C65 C 1.0047(4) 1.1529(3) 1.2227(4) 0.062(3) Uani 1 1 d . . . . .
C66 C 0.9736(3) 1.1639(3) 1.2033(4) 0.055(3) Uani 1 1 d . . . . .
C67 C 0.9756(3) 1.1827(3) 1.1616(4) 0.050(3) Uani 1 1 d . . . . .
C68 C 1.0038(3) 1.1880(3) 1.1380(4) 0.055(3) Uani 1 1 d . . . . .
C69 C 1.0332(3) 1.1747(3) 1.1567(4) 0.051(3) Uani 1 1 d . . . . .
C70 C 1.0138(4) 1.1560(4) 1.3040(5) 0.082(4) Uani 1 1 d . . . . .
H70A H 1.037235 1.160548 1.301698 0.122 Uiso 1 1 calc R U . . .
H70B H 1.009186 1.144621 1.333494 0.122 Uiso 1 1 calc R U . . .
H70C H 1.001605 1.176667 1.303160 0.122 Uiso 1 1 calc R U . . .
C71 C 0.9328(4) 1.2220(3) 1.1709(5) 0.067(3) Uani 1 1 d . . . . .
H71A H 0.945653 1.242086 1.166722 0.101 Uiso 1 1 calc R U . . .
H71B H 0.932936 1.215768 1.204071 0.101 Uiso 1 1 calc R U . . .
H71C H 0.910308 1.225871 1.160590 0.101 Uiso 1 1 calc R U . . .
C72 C 1.0669(4) 1.1558(4) 1.0959(5) 0.072(4) Uani 1 1 d . . . . .
H72A H 1.048015 1.156241 1.074793 0.107 Uiso 1 1 calc R U . . .
H72B H 1.069146 1.133974 1.109625 0.107 Uiso 1 1 calc R U . . .
H72C H 1.086752 1.161180 1.078146 0.107 Uiso 1 1 calc R U . . .
N1A N 0.8299(5) 1.1761(5) 0.9902(11) 0.186(15) Uani 1 1 d D . . . .
O1A O 0.8289(4) 1.1958(4) 0.9575(8) 0.154(8) Uani 1 1 d D . . . .
O2A O 0.8072(4) 1.1739(4) 1.0182(6) 0.128(5) Uani 1 1 d D . . . .
O3A O 0.8535(4) 1.1583(8) 0.9967(13) 0.33(3) Uani 1 1 d D . . . .
N1B N 0.8508(7) 1.2438(9) 1.0735(13) 0.138(13) Uani 0.5 1 d D U P F -1
O1B O 0.8505(8) 1.2572(7) 1.0370(12) 0.134(10) Uani 0.5 1 d D U P F -1
O2B O 0.8723(6) 1.2225(9) 1.0809(14) 0.182(17) Uani 0.5 1 d D U P F -1
O3B O 0.8272(9) 1.2493(12) 1.1003(15) 0.184(15) Uani 0.5 1 d D U P F -1
N1C N 1.2173(15) 0.9899(12) 1.2132(13) 0.17(2) Uani 0.58(3) 1 d D U P G 1
O1C O 1.2325(18) 0.9941(15) 1.2510(15) 0.29(3) Uani 0.58(3) 1 d D U P G 1
O2C O 1.2250(10) 1.0054(12) 1.1776(13) 0.19(2) Uani 0.58(3) 1 d D U P G 1
O3C O 1.2094(9) 0.9604(10) 1.2056(10) 0.153(14) Uani 0.58(3) 1 d D U P G 1
O61W O 1.2135(14) 0.992(3) 1.197(3) 0.22(4) Uani 0.42(3) 1 d . . P G 2
O63W O 1.1976(9) 1.0144(8) 1.2494(10) 0.103(13) Uani 0.42(3) 1 d . . P G 2
N1D N 0.8705(10) 1.1268(7) 1.4146(12) 0.153(13) Uani 0.5 1 d D U P H 1
O1D O 0.8409(11) 1.1333(11) 1.412(2) 0.233(19) Uani 0.5 1 d D U P H 1
O2D O 0.8861(10) 1.1121(6) 1.3828(11) 0.168(13) Uani 0.5 1 d D U P H 1
O3D O 0.8884(14) 1.1378(8) 1.4473(15) 0.23(2) Uani 0.5 1 d D U P H 1
O32W O 1.001(2) 1.0338(19) 1.3337(14) 0.14(4) Uani 0.25(5) 1 d . . P I 1
O72W O 0.9856(9) 1.0024(14) 1.3257(14) 0.23(2) Uani 0.75(5) 1 d . . P I 2
O73W O 0.988(2) 1.0761(14) 1.355(4) 0.33(7) Uani 0.38(2) 1 d . . P I 2
O1W O 0.6310(9) 1.1516(12) 1.1398(11) 0.31(2) Uani 1 1 d . . . . .
O2W O 0.8192(4) 1.2524(4) 0.6735(6) 0.147(7) Uani 1 1 d . . . . .
O3W O 0.7252(9) 1.0812(7) 1.1796(12) 0.244(15) Uani 1 1 d . . . . .
O4W O 0.8177(9) 1.1191(8) 1.3337(11) 0.281(18) Uani 1 1 d . . . . .
O5W O 0.9412(10) 1.1277(5) 1.3891(6) 0.243(17) Uani 1 1 d . . . . .
O6W O 1.1937(6) 1.1293(6) 1.3159(9) 0.189(9) Uani 1 1 d . . . . .
O7W O 1.2267(10) 1.0678(8) 1.302(3) 0.38(4) Uani 1 1 d . . . . .
O11W O 0.7887(7) 1.2101(8) 1.2242(10) 0.228(12) Uani 1 1 d . . . . .
O12W O 0.7736(8) 1.1673(7) 1.2935(10) 0.215(11) Uani 1 1 d . . . . .
O13W O 0.9936(10) 0.9505(8) 0.5666(12) 0.255(14) Uani 1 1 d . . . . .
O14W O 1.1355(9) 0.9080(16) 0.5967(16) 0.35(3) Uani 1 1 d . . . . .
O15W O 0.7658(5) 1.2508(8) 0.7344(8) 0.213(12) Uani 1 1 d . . . . .
O16W O 0.6364(5) 1.1995(6) 1.2052(18) 0.29(2) Uani 1 1 d . . . . .
O18W O 0.8421(16) 1.1483(12) 1.4844(17) 0.22(3) Uani 0.5 1 d . . P . .
O23W O 0.9838(7) 0.7817(8) 0.3858(7) 0.216(12) Uani 1 1 d . . . . .
O25W O 1.1117(14) 1.250000 1.125000 0.27(2) Uani 1 2 d S T P . .
O26W O 0.7436(6) 1.2048(8) 0.7962(10) 0.227(13) Uani 1 1 d . . . . .
O28W O 1.1027(13) 1.175(3) 1.454(3) 0.20(5) Uani 0.25 1 d . . P . .
O29W O 0.7056(11) 1.1421(8) 0.8903(14) 0.32(3) Uani 1 1 d . . . . .
O30W O 0.750000 1.307(2) 0.875000 0.35(8) Uani 0.5 2 d S T P . .
O50W O 1.0570(11) 0.7683(10) 0.4578(18) 0.19(3) Uani 0.45(4) 1 d . . P J 1
O53W O 1.029(2) 0.8125(12) 0.3995(12) 0.21(4) Uani 0.45(4) 1 d . . P J 1
O51W O 1.0906(13) 0.7739(9) 0.4702(12) 0.17(2) Uani 0.55(4) 1 d . . P J 2
O52W O 1.0453(11) 0.8066(9) 0.4175(14) 0.130(14) Uani 0.55(4) 1 d . . P J 2
O75W O 0.750000 1.244(2) 0.875000 0.21(3) Uiso 0.5 2 d S . P . .
O77W O 1.256(2) 0.997(2) 1.305(3) 0.18(3) Uiso 0.25 1 d . . P . .
O78W O 1.2880(8) 1.0162(9) 1.3726(13) 0.267(16) Uani 1 1 d . . . . .
O79W O 1.0052(18) 1.0383(17) 1.474(2) 0.18(2) Uiso 0.3333 1 d . . P . .
O80W O 1.2713(17) 1.0781(17) 1.302(3) 0.24(3) Uiso 0.5 1 d . . P . .

loop_
_atom_site_aniso_label
_atom_site_aniso_U_11
_atom_site_aniso_U_22
_atom_site_aniso_U_33
_atom_site_aniso_U_23
_atom_site_aniso_U_13
_atom_site_aniso_U_12
Pd1A 0.0830(19) 0.0325(9) 0.096(2) -0.0023(10) -0.0443(17) 0.0138(9)
N11A 0.18(2) 0.082(12) 0.19(2) -0.071(15) -0.15(2) 0.064(13)
N12A 0.078(9) 0.031(6) 0.143(13) -0.005(8) -0.058(9) 0.012(6)
C85A 0.21(3) 0.11(2) 0.37(5) -0.03(3) -0.21(3) 0.02(2)
C86A 0.29(5) 0.26(5) 0.18(3) -0.08(3) -0.15(3) 0.15(3)
C87A 0.19(3) 0.093(14) 0.21(2) -0.040(16) -0.13(2) 0.055(16)
C88A 0.157(18) 0.078(14) 0.22(2) -0.048(14) -0.123(19) 0.073(13)
C89A 0.113(19) 0.092(17) 0.159(15) 0.003(16) -0.035(15) 0.051(14)
C90A 0.144(18) 0.022(8) 0.27(4) 0.001(14) -0.02(2) -0.004(9)
Pd1B 0.118(8) 0.094(8) 0.118(8) -0.003(5) 0.027(8) 0.005(5)
N11B 0.12(4) 0.15(4) 0.13(4) 0.10(3) 0.08(3) 0.05(3)
N12B 0.28(6) 0.17(5) 0.17(5) 0.00(4) 0.02(4) 0.05(4)
C85B 0.17(7) 0.16(6) 0.20(8) 0.07(6) 0.11(6) 0.01(5)
C86B 0.07(4) 0.19(7) 0.14(4) 0.05(5) 0.07(4) 0.04(5)
C87B 0.18(5) 0.13(4) 0.15(4) 0.05(3) 0.06(4) 0.07(3)
C88B 0.23(6) 0.16(5) 0.18(4) 0.01(4) 0.04(4) 0.04(4)
C89B 0.30(9) 0.07(4) 0.21(6) -0.01(5) 0.04(6) 0.05(5)
C90B 0.31(8) 0.13(5) 0.15(7) 0.11(5) -0.04(6) 0.04(5)
Pd2A 0.0243(15) 0.0412(17) 0.089(4) -0.0324(16) 0.0013(13) 0.0012(9)
N9A 0.024(10) 0.038(12) 0.17(2) 0.014(13) -0.036(12) 0.010(8)
N10A 0.11(2) 0.050(14) 0.14(2) 0.023(15) 0.015(16) 0.041(13)
C79A 0.06(2) 0.058(18) 0.21(4) 0.03(3) -0.04(2) -0.011(18)
C80A 0.09(3) 0.08(2) 0.17(3) -0.044(19) -0.03(2) -0.047(18)
C81A 0.08(2) 0.059(17) 0.18(2) 0.031(17) -0.016(18) 0.041(15)
C82A 0.081(17) 0.09(2) 0.17(2) 0.038(18) 0.025(17) 0.048(16)
C83A 0.10(2) 0.060(19) 0.18(3) 0.00(2) 0.05(2) 0.035(15)
C84A 0.19(5) 0.09(3) 0.15(2) -0.02(2) 0.04(2) -0.06(3)
Pd2B 0.088(4) 0.089(3) 0.093(5) -0.009(2) 0.018(2) 0.003(2)
N9B 0.17(5) 0.07(3) 0.17(4) -0.06(3) -0.08(3) 0.03(3)
N10B 0.046(12) 0.021(11) 0.17(3) -0.023(14) -0.009(15) -0.011(9)
C79B 0.09(3) 0.07(2) 0.17(4) -0.07(3) -0.04(3) 0.04(2)
C80B 0.14(4) 0.17(5) 0.19(5) -0.05(4) -0.11(4) -0.06(4)
C81B 0.06(2) 0.09(3) 0.38(9) -0.08(5) -0.03(4) 0.03(2)
C82B 0.07(2) 0.038(16) 0.28(5) -0.05(3) -0.08(3) 0.032(15)
C83B 0.039(13) 0.028(14) 0.16(3) -0.005(15) -0.003(15) -0.005(10)
C84B 0.19(5) 0.24(6) 0.27(7) -0.05(5) 0.12(5) 0.11(4)
N1 0.069(7) 0.128(12) 0.045(7) -0.010(8) 0.003(6) 0.004(8)
C1 0.064(8) 0.114(12) 0.062(9) -0.032(9) -0.004(7) 0.004(8)
C2 0.055(7) 0.092(10) 0.057(8) -0.006(7) -0.002(6) 0.007(7)
C3 0.050(7) 0.084(9) 0.068(8) -0.020(8) -0.007(6) 0.007(6)
C4 0.068(8) 0.082(10) 0.083(10) -0.039(8) 0.017(7) -0.005(7)
C5 0.092(13) 0.15(2) 0.091(14) -0.070(15) -0.010(11) 0.016(12)
Pd3A 0.0390(15) 0.071(3) 0.0500(17) -0.022(2) 0.0011(12) 0.0008(18)
N7A 0.036(12) 0.14(3) 0.053(16) -0.031(17) -0.001(10) -0.016(16)
N8A 0.078(17) 0.20(4) 0.046(17) -0.04(2) 0.038(14) -0.02(2)
C73A 0.09(4) 0.11(3) 0.12(4) -0.01(3) -0.03(3) -0.01(3)
C74A 0.07(2) 0.10(3) 0.08(3) 0.00(2) -0.019(19) -0.016(19)
C75A 0.09(2) 0.21(5) 0.050(19) -0.05(2) -0.018(16) -0.05(3)
C76A 0.10(2) 0.15(4) 0.07(2) -0.04(2) 0.021(18) 0.03(2)
C77A 0.048(16) 0.19(5) 0.11(3) -0.06(3) 0.018(18) 0.03(2)
C78A 0.11(3) 0.21(6) 0.16(5) -0.03(4) 0.09(3) -0.09(4)
N4A 0.082(17) 0.042(12) 0.09(2) 0.013(13) -0.026(13) 0.006(12)
C37A 0.082(17) 0.051(15) 0.074(18) 0.004(13) -0.026(16) 0.005(15)
C38A 0.084(17) 0.032(13) 0.068(17) -0.010(10) -0.033(14) 0.020(13)
C39A 0.084(17) 0.06(2) 0.07(2) 0.007(15) -0.041(14) 0.007(15)
C40A 0.082(18) 0.09(2) 0.12(2) 0.052(19) -0.017(16) 0.012(17)
C41A 0.069(16) 0.075(19) 0.11(3) 0.031(19) -0.013(15) 0.030(14)
Pd3B 0.095(3) 0.084(3) 0.055(2) -0.024(2) -0.0026(18) 0.005(3)
N7B 0.18(4) 0.14(4) 0.06(2) -0.05(2) -0.01(2) 0.05(3)
N8B 0.20(4) 0.17(3) 0.046(16) 0.05(2) 0.026(18) 0.05(3)
C73B 0.06(3) 0.21(5) 0.05(3) -0.01(3) 0.01(2) 0.05(3)
C74B 0.19(5) 0.18(5) 0.09(4) -0.05(3) -0.03(3) 0.00(4)
C75B 0.23(4) 0.18(4) 0.08(3) -0.07(3) 0.01(2) 0.04(3)
C76B 0.22(4) 0.20(4) 0.08(2) -0.01(3) 0.01(2) 0.06(3)
C77B 0.25(6) 0.18(4) 0.06(3) 0.03(3) 0.06(3) 0.10(4)
C78B 0.21(5) 0.20(4) 0.08(3) 0.02(4) 0.07(3) 0.03(4)
N4B 0.09(2) 0.067(17) 0.037(13) -0.024(10) -0.035(13) 0.017(15)
C37B 0.08(2) 0.06(2) 0.052(18) -0.001(14) -0.019(18) 0.014(19)
C38B 0.10(3) 0.04(2) 0.08(2) 0.011(18) -0.03(2) -0.003(19)
C39B 0.11(3) 0.04(2) 0.07(2) -0.010(15) -0.02(2) -0.015(19)
C40B 0.11(3) 0.08(2) 0.062(19) -0.030(13) -0.037(17) -0.016(18)
C41B 0.10(2) 0.09(2) 0.061(19) -0.025(13) -0.013(17) 0.007(19)
Pd3C 0.064(14) 0.087(15) 0.065(11) -0.015(10) -0.002(11) 0.028(10)
O1 0.055(4) 0.053(4) 0.046(4) -0.006(3) -0.003(3) 0.009(3)
O2 0.047(4) 0.045(4) 0.043(4) -0.004(3) 0.007(3) 0.000(3)
O3 0.044(4) 0.041(4) 0.060(5) 0.006(3) -0.001(3) 0.001(3)
O4 0.047(4) 0.039(4) 0.049(4) 0.005(3) -0.009(3) 0.002(3)
O5 0.061(5) 0.042(4) 0.048(4) -0.007(3) 0.004(4) -0.002(3)
O6 0.045(4) 0.059(4) 0.045(4) 0.005(3) -0.002(3) 0.008(3)
O7 0.088(6) 0.053(5) 0.073(6) 0.005(4) -0.030(5) -0.009(4)
O8 0.055(4) 0.064(5) 0.048(4) -0.007(4) 0.004(4) -0.011(4)
O9 0.060(5) 0.039(4) 0.050(4) 0.005(3) 0.004(4) -0.001(3)
O10 0.096(7) 0.062(5) 0.045(4) 0.000(4) -0.014(4) -0.021(5)
O11 0.065(5) 0.062(5) 0.052(5) 0.000(4) 0.000(4) -0.001(4)
O12 0.055(4) 0.058(4) 0.053(5) -0.004(4) -0.006(4) 0.007(3)
N2 0.049(6) 0.067(7) 0.076(7) -0.007(6) -0.007(5) -0.006(5)
N3 0.092(9) 0.050(6) 0.099(10) 0.018(6) -0.045(8) 0.004(6)
N5 0.058(6) 0.069(7) 0.092(9) -0.032(7) 0.021(6) 0.003(5)
C6 0.053(7) 0.068(8) 0.061(7) -0.025(6) 0.010(6) -0.005(6)
C7 0.053(6) 0.053(6) 0.055(7) -0.001(5) 0.005(5) -0.008(5)
C8 0.050(6) 0.054(6) 0.048(6) -0.008(5) 0.000(5) -0.002(5)
C9 0.077(8) 0.044(6) 0.062(7) -0.007(5) 0.005(6) 0.000(6)
C10 0.058(7) 0.052(7) 0.066(8) -0.002(6) 0.009(6) 0.000(5)
C11 0.069(8) 0.047(7) 0.096(10) -0.014(7) -0.015(7) -0.005(6)
C12 0.051(6) 0.043(6) 0.093(9) 0.002(6) -0.013(6) -0.001(5)
C13 0.064(7) 0.049(6) 0.058(7) 0.013(5) -0.022(6) -0.004(5)
C14 0.071(8) 0.076(9) 0.075(9) 0.019(7) 0.001(7) 0.001(7)
C15 0.093(11) 0.049(8) 0.109(13) 0.029(8) -0.037(10) -0.011(7)
C16 0.051(6) 0.052(6) 0.060(7) -0.008(5) -0.010(5) 0.014(5)
C17 0.067(7) 0.048(6) 0.068(8) -0.017(6) 0.000(6) 0.010(5)
C18 0.057(6) 0.050(6) 0.062(7) -0.003(5) -0.001(6) 0.006(5)
C19 0.049(6) 0.049(6) 0.048(6) -0.009(5) -0.003(5) 0.007(5)
C20 0.044(6) 0.057(6) 0.045(6) -0.008(5) 0.003(5) -0.003(5)
C21 0.056(7) 0.053(6) 0.051(7) -0.004(5) 0.002(5) -0.002(5)
C22 0.057(6) 0.049(6) 0.053(7) 0.001(5) 0.007(5) 0.000(5)
C23 0.037(5) 0.038(5) 0.051(6) -0.002(4) -0.005(4) 0.003(4)
C24 0.060(7) 0.050(6) 0.056(7) 0.004(5) -0.005(6) -0.014(5)
C25 0.057(7) 0.063(8) 0.075(9) 0.008(6) 0.006(6) -0.004(6)
C26 0.043(6) 0.067(8) 0.078(9) 0.005(7) 0.013(6) 0.003(5)
C27 0.036(5) 0.058(6) 0.053(6) 0.000(5) 0.003(4) 0.004(4)
C28 0.041(5) 0.050(6) 0.048(6) -0.007(5) -0.014(5) 0.008(4)
C29 0.036(5) 0.040(5) 0.048(6) -0.004(4) -0.008(4) 0.003(4)
C30 0.045(6) 0.043(5) 0.046(6) -0.006(4) -0.006(5) -0.001(4)
C31 0.038(5) 0.048(6) 0.047(6) -0.003(5) -0.007(4) -0.005(4)
C32 0.037(5) 0.048(6) 0.052(6) -0.001(5) -0.007(5) -0.001(4)
C33 0.039(5) 0.045(5) 0.046(6) -0.002(4) -0.003(4) 0.009(4)
C34 0.046(6) 0.058(7) 0.064(7) -0.007(6) -0.006(5) -0.005(5)
C35 0.061(7) 0.071(8) 0.070(8) -0.020(7) -0.020(6) -0.010(6)
C36 0.063(7) 0.068(8) 0.047(6) 0.009(6) -0.002(5) 0.021(6)
C42 0.045(6) 0.059(7) 0.105(11) -0.025(7) 0.015(7) -0.011(5)
C43 0.056(7) 0.056(7) 0.076(9) -0.007(6) 0.016(6) -0.005(5)
C44 0.069(8) 0.052(7) 0.094(10) -0.026(7) 0.031(8) -0.021(6)
C45 0.079(9) 0.065(8) 0.089(10) -0.018(7) 0.036(8) -0.010(7)
C46 0.061(8) 0.062(8) 0.084(10) -0.019(7) 0.016(7) -0.008(6)
N6 0.077(7) 0.040(5) 0.083(8) 0.002(5) -0.025(6) 0.001(5)
C47 0.081(9) 0.037(6) 0.074(8) 0.014(6) -0.014(7) 0.002(6)
C48 0.067(7) 0.051(6) 0.055(7) 0.005(5) 0.000(6) -0.002(5)
C49 0.071(7) 0.033(5) 0.058(7) -0.001(5) 0.006(6) 0.008(5)
C50 0.053(6) 0.043(6) 0.066(8) 0.010(5) 0.001(6) -0.003(5)
C51 0.066(8) 0.044(6) 0.081(9) 0.007(6) -0.005(7) 0.003(5)
C52 0.077(9) 0.076(9) 0.069(9) -0.014(8) -0.016(7) 0.009(8)
C53 0.117(13) 0.057(8) 0.064(9) -0.004(7) -0.025(9) 0.001(8)
C54 0.091(10) 0.063(8) 0.062(8) -0.005(6) -0.009(7) 0.006(7)
C55 0.077(9) 0.048(6) 0.055(7) -0.008(5) -0.013(6) 0.001(6)
C56 0.083(9) 0.055(7) 0.057(8) -0.010(6) 0.019(7) -0.021(6)
C57 0.073(8) 0.065(8) 0.071(9) -0.007(7) 0.021(7) -0.015(6)
C58 0.093(10) 0.062(7) 0.054(7) 0.005(6) -0.008(7) -0.018(7)
C59 0.083(9) 0.049(7) 0.055(7) -0.010(6) 0.011(7) -0.002(6)
C60 0.057(7) 0.042(6) 0.060(7) 0.005(5) 0.000(5) 0.007(5)
C61 0.053(6) 0.049(6) 0.060(7) 0.007(5) 0.006(5) 0.004(5)
C62 0.051(6) 0.056(7) 0.056(7) 0.008(5) -0.004(5) 0.000(5)
C63 0.052(6) 0.045(6) 0.061(7) -0.007(5) -0.002(6) 0.000(5)
C64 0.091(9) 0.039(6) 0.055(7) -0.008(5) -0.008(7) -0.003(6)
C65 0.101(10) 0.047(6) 0.038(6) -0.012(5) -0.004(6) -0.023(6)
C66 0.071(8) 0.043(6) 0.052(7) -0.004(5) -0.004(6) -0.007(5)
C67 0.054(6) 0.045(6) 0.051(6) -0.010(5) -0.006(5) -0.008(5)
C68 0.070(8) 0.039(5) 0.057(7) -0.004(5) -0.018(6) 0.006(5)
C69 0.062(7) 0.038(5) 0.053(7) -0.009(5) 0.004(6) -0.004(5)
C70 0.105(11) 0.084(10) 0.056(8) -0.015(7) -0.024(8) -0.005(8)
C71 0.091(9) 0.036(6) 0.074(9) -0.001(6) 0.004(7) -0.005(6)
C72 0.076(8) 0.081(9) 0.058(8) -0.001(7) 0.000(7) 0.025(7)
N1A 0.085(12) 0.098(13) 0.37(4) 0.10(2) 0.08(2) 0.018(10)
O1A 0.092(9) 0.097(10) 0.27(2) 0.086(13) 0.021(12) 0.012(7)
O2A 0.146(14) 0.095(9) 0.143(13) -0.001(9) -0.021(11) 0.011(9)
O3A 0.068(9) 0.43(4) 0.48(5) 0.38(4) 0.026(17) 0.018(17)
N1B 0.079(17) 0.14(3) 0.20(3) 0.07(2) -0.004(17) -0.029(15)
O1B 0.13(2) 0.086(18) 0.19(3) 0.039(17) -0.003(18) 0.024(15)
O2B 0.082(16) 0.22(3) 0.24(4) 0.18(3) -0.008(19) -0.015(15)
O3B 0.17(3) 0.17(3) 0.22(4) 0.02(4) 0.03(2) -0.02(3)
N1C 0.14(4) 0.26(3) 0.12(2) 0.02(2) 0.00(2) -0.11(3)
O1C 0.35(7) 0.33(6) 0.18(3) -0.05(4) -0.10(4) -0.12(6)
O2C 0.12(3) 0.28(4) 0.18(3) 0.07(3) 0.03(2) -0.05(3)
O3C 0.13(2) 0.25(3) 0.083(16) 0.006(18) -0.001(15) -0.09(2)
O61W 0.05(2) 0.44(13) 0.16(5) -0.13(7) 0.01(3) -0.05(5)
O63W 0.12(2) 0.13(2) 0.067(18) 0.013(16) -0.024(16) -0.030(19)
N1D 0.28(3) 0.041(14) 0.14(2) 0.028(14) -0.06(2) -0.05(2)
O1D 0.28(4) 0.13(3) 0.29(5) 0.04(3) -0.09(3) -0.02(3)
O2D 0.31(4) 0.067(16) 0.13(2) 0.032(13) -0.04(2) -0.074(19)
O3D 0.40(5) 0.076(18) 0.20(3) 0.004(19) -0.17(4) -0.01(3)
O32W 0.21(7) 0.17(7) 0.05(2) -0.02(3) -0.01(3) -0.12(6)
O72W 0.27(5) 0.18(4) 0.26(4) -0.01(4) 0.13(3) -0.02(5)
O73W 0.31(9) 0.11(4) 0.56(18) -0.13(7) -0.21(11) 0.07(5)
O1W 0.29(4) 0.45(6) 0.18(3) 0.03(3) -0.06(3) -0.16(4)
O2W 0.169(14) 0.122(11) 0.149(14) 0.072(11) -0.050(11) -0.040(11)
O3W 0.33(4) 0.18(2) 0.22(3) -0.03(2) 0.11(3) -0.04(2)
O4W 0.38(4) 0.25(3) 0.22(3) 0.00(2) 0.19(3) -0.12(3)
O5W 0.52(5) 0.118(13) 0.087(11) 0.011(10) -0.059(19) 0.03(2)
O6W 0.20(2) 0.169(18) 0.20(2) -0.039(17) -0.050(17) 0.012(16)
O7W 0.25(3) 0.19(3) 0.69(11) 0.14(5) -0.01(5) 0.02(2)
O11W 0.22(3) 0.27(3) 0.19(2) 0.03(2) -0.02(2) -0.10(2)
O12W 0.26(3) 0.18(2) 0.20(2) -0.027(18) 0.04(2) -0.07(2)
O13W 0.29(4) 0.23(3) 0.24(3) 0.00(2) -0.05(3) -0.01(3)
O14W 0.21(3) 0.59(9) 0.26(4) 0.13(5) 0.04(3) -0.01(4)
O15W 0.156(16) 0.33(3) 0.155(18) 0.08(2) -0.055(14) -0.06(2)
O16W 0.114(14) 0.164(19) 0.59(7) -0.13(3) -0.03(2) -0.011(13)
O18W 0.32(7) 0.17(4) 0.17(4) 0.00(3) 0.08(4) -0.09(4)
O23W 0.24(3) 0.29(3) 0.117(14) 0.010(17) 0.003(15) -0.09(2)
O25W 0.36(6) 0.14(2) 0.31(6) -0.06(3) 0.000 0.000
O26W 0.146(17) 0.32(3) 0.21(2) -0.04(2) -0.040(16) -0.11(2)
O28W 0.06(3) 0.35(12) 0.18(7) 0.14(8) 0.00(3) 0.04(5)
O29W 0.45(6) 0.22(3) 0.30(4) 0.07(3) 0.24(4) 0.15(3)
O30W 0.34(13) 0.14(6) 0.6(2) 0.000 0.06(15) 0.000
O50W 0.16(4) 0.14(3) 0.27(6) -0.14(4) -0.15(4) 0.06(3)
O53W 0.45(10) 0.15(3) 0.039(17) -0.009(18) -0.03(3) 0.15(5)
O51W 0.25(5) 0.16(3) 0.10(2) -0.02(2) 0.05(3) 0.00(3)
O52W 0.19(3) 0.11(2) 0.09(2) -0.030(18) 0.01(2) -0.02(2)
O78W 0.26(3) 0.27(3) 0.27(3) -0.12(3) -0.07(3) 0.02(3)

loop_
_atom_type_symbol
_atom_type_description
_atom_type_scat_dispersion_real
_atom_type_scat_dispersion_imag
_atom_type_scat_source
C C 0.0033 0.0016 'International Tables Vol C Tables 4.2.6.8 and 6.1.1.4'
N N 0.0061 0.0033 'International Tables Vol C Tables 4.2.6.8 and 6.1.1.4'
O O 0.0106 0.0060 'International Tables Vol C Tables 4.2.6.8 and 6.1.1.4'
Pd Pd -0.9988 1.0072 'International Tables Vol C Tables 4.2.6.8 and 6.1.1.4'
H H 0.0000 0.0000 'International Tables Vol C Tables 4.2.6.8 and 6.1.1.4'

loop_
_geom_angle_atom_site_label_1
_geom_angle_atom_site_label_2
_geom_angle_atom_site_label_3
_geom_angle
_geom_angle_site_symmetry_1
_geom_angle_site_symmetry_3
_geom_angle_publ_flag
N3 Pd1A N6 86.9(5) . . ?
N3 Pd1A N11A 95.3(6) . . ?
N6 Pd1A N11A 175.1(11) . . ?
N3 Pd1A N12A 175.1(8) . . ?
N6 Pd1A N12A 91.5(5) . . ?
N11A Pd1A N12A 85.9(6) . . ?
C86A N11A C87A 106(2) . . ?
C86A N11A C85A 112(3) . . ?
C87A N11A C85A 113(2) . . ?
C86A N11A Pd1A 108(2) . . ?
C87A N11A Pd1A 105.5(12) . . ?
C85A N11A Pd1A 111(2) . . ?
C88A N12A C90A 110(2) . . ?
C88A N12A C89A 107.5(19) . . ?
C90A N12A C89A 109(2) . . ?
C88A N12A Pd1A 108.3(10) . . ?
C90A N12A Pd1A 108.9(13) . . ?
C89A N12A Pd1A 112.9(13) . . ?
C88A C87A N11A 116.6(18) . . ?
C87A C88A N12A 114.8(17) . . ?
N6 Pd1B N12B 115(2) . . ?
N6 Pd1B N11B 172.5(18) . . ?
N12B Pd1B N11B 72(2) . . ?
N6 Pd1B N3 78.1(8) . . ?
N12B Pd1B N3 164(2) . . ?
N11B Pd1B N3 95.8(17) . . ?
C86B N11B C85B 110(4) . . ?
C86B N11B C87B 104(3) . . ?
C85B N11B C87B 105(4) . . ?
C86B N11B Pd1B 111(5) . . ?
C85B N11B Pd1B 107(6) . . ?
C87B N11B Pd1B 119(4) . . ?
C90B N12B C89B 110(4) . . ?
C90B N12B C88B 105(3) . . ?
C89B N12B C88B 105(4) . . ?
C90B N12B Pd1B 104(3) . . ?
C89B N12B Pd1B 110(3) . . ?
C88B N12B Pd1B 123(3) . . ?
C88B C87B N11B 107(2) . . ?
C87B C88B N12B 107(2) . . ?
N2 Pd2A N9A 99.0(8) . . ?
N2 Pd2A N10A 160.9(12) . . ?
N9A Pd2A N10A 90.3(11) . . ?
N2 Pd2A N5 83.7(5) . . ?
N9A Pd2A N5 175.5(10) . . ?
N10A Pd2A N5 86.1(10) . . ?
C79A N9A C80A 110(3) . . ?
C79A N9A C81A 112(2) . . ?
C80A N9A C81A 114(3) . . ?
C79A N9A Pd2A 110(2) . . ?
C80A N9A Pd2A 112(2) . . ?
C81A N9A Pd2A 99.9(17) . . ?
C82A N10A C83A 111(3) . . ?
C82A N10A C84A 104(3) . . ?
C83A N10A C84A 108(3) . . ?
C82A N10A Pd2A 101.2(16) . . ?
C83A N10A Pd2A 101(2) . . ?
C84A N10A Pd2A 131(3) . . ?
C82A C81A N9A 114(2) . . ?
C81A C82A N10A 115(2) . . ?
N5 Pd2B N9B 168.9(15) . . ?
N5 Pd2B N10B 104.1(9) . . ?
N9B Pd2B N10B 81.0(10) . . ?
N5 Pd2B N2 87.0(5) . . ?
N9B Pd2B N2 85.2(10) . . ?
N10B Pd2B N2 158.4(14) . . ?
N5 Pd2B C84B 98.0(19) . . ?
N9B Pd2B C84B 92(2) . . ?
N10B Pd2B C84B 34.5(10) . . ?
N2 Pd2B C84B 163.5(14) . . ?
C79B N9B C80B 106(3) . . ?
C79B N9B C81B 104(2) . . ?
C80B N9B C81B 109(3) . . ?
C79B N9B Pd2B 119(3) . . ?
C80B N9B Pd2B 112(3) . . ?
C81B N9B Pd2B 106(2) . . ?
C84B N10B C82B 109(3) . . ?
C84B N10B C83B 120(3) . . ?
C82B N10B C83B 106(2) . . ?
C84B N10B Pd2B 92(2) . . ?
C82B N10B Pd2B 112.3(15) . . ?
C83B N10B Pd2B 116.8(18) . . ?
C82B C81B N9B 106(2) . . ?
N10B C82B C81B 105(2) . . ?
N10B C84B Pd2B 53.5(17) . . ?
C5 N1 C1 117.8(13) . . ?
C5 N1 Pd3B 107.2(13) . . ?
C1 N1 Pd3B 132.6(13) . . ?
C5 N1 Pd3C 141.8(16) . . ?
C1 N1 Pd3C 99.8(15) . . ?
C5 N1 Pd3A 125.1(13) . . ?
C1 N1 Pd3A 114.1(12) . . ?
N1 C1 C2 122.6(16) . . ?
N1 C1 Pd3C 49.1(10) . . ?
C2 C1 Pd3C 168.5(14) . . ?
C3 C2 C1 118.3(14) . . ?
C4 C3 C2 119.2(13) . . ?
C4 C3 C16 121.3(14) . . ?
C2 C3 C16 119.3(12) . . ?
C3 C4 C5 118.9(18) . . ?
N1 C5 C4 123.2(17) . . ?
N1 C5 Pd3B 45.2(9) . . ?
C4 C5 Pd3B 163.0(15) . . ?
N8A Pd3A N4A 91.4(12) . 3_577 ?
N8A Pd3A N7A 85.3(10) . . ?
N4A Pd3A N7A 176.4(13) 3_577 . ?
N8A Pd3A N1 171.9(12) . . ?
N4A Pd3A N1 88.6(11) 3_577 . ?
N7A Pd3A N1 94.4(8) . . ?
C73A N7A C75A 110(3) . . ?
C73A N7A C74A 107(2) . . ?
C75A N7A C74A 102(2) . . ?
C73A N7A Pd3A 111(3) . . ?
C75A N7A Pd3A 107.8(15) . . ?
C74A N7A Pd3A 118(2) . . ?
C76A N8A C78A 109(3) . . ?
C76A N8A C77A 111(2) . . ?
C78A N8A C77A 106(2) . . ?
C76A N8A Pd3A 104.7(15) . . ?
C78A N8A Pd3A 111(2) . . ?
C77A N8A Pd3A 115(2) . . ?
C76A C75A N7A 108(2) . . ?
C75A C76A N8A 112(2) . . ?
C37A N4A C41A 120(2) . . ?
C37A N4A Pd3A 126(2) . 4_757 ?
C41A N4A Pd3A 111.8(19) . 4_757 ?
N4A C37A C38A 122(2) . . ?
C37A C38A C39A 120(2) . . ?
C40A C39A C38A 116(2) . . ?
C40A C39A C53 115(3) . . ?
C38A C39A C53 128(3) . . ?
C41A C40A C39A 122(3) . . ?
C40A C41A N4A 118(2) . . ?
N1 Pd3B N4B 82.1(10) . 3_577 ?
N1 Pd3B N7B 95.6(12) . . ?
N4B Pd3B N7B 177.2(17) 3_577 . ?
N1 Pd3B N8B 177.9(12) . . ?
N4B Pd3B N8B 98.2(16) 3_577 . ?
N7B Pd3B N8B 84.0(17) . . ?
N1 Pd3B C5 27.6(6) . . ?
N4B Pd3B C5 81.0(10) 3_577 . ?
N7B Pd3B C5 97.7(14) . . ?
N8B Pd3B C5 154.5(12) . . ?
C73B N7B C74B 111(3) . . ?
C73B N7B C75B 112(3) . . ?
C74B N7B C75B 104(3) . . ?
C73B N7B Pd3B 106(4) . . ?
C74B N7B Pd3B 116(4) . . ?
C75B N7B Pd3B 108(3) . . ?
C76B N8B C78B 109(3) . . ?
C76B N8B C77B 108(3) . . ?
C78B N8B C77B 105(3) . . ?
C76B N8B Pd3B 111(3) . . ?
C78B N8B Pd3B 110(3) . . ?
C77B N8B Pd3B 114(2) . . ?
C76B C75B N7B 113(3) . . ?
N8B C76B C75B 110(3) . . ?
C37B N4B C41B 120(3) . . ?
C37B N4B Pd3B 123(3) . 4_757 ?
C41B N4B Pd3B 117(2) . 4_757 ?
N4B C37B C38B 119(3) . . ?
C37B C38B C39B 122(3) . . ?
C38B C39B C40B 117(2) . . ?
C38B C39B C53 122(4) . . ?
C40B C39B C53 120(4) . . ?
C41B C40B C39B 118(3) . . ?
N4B C41B C40B 123(3) . . ?
N1 Pd3C C1 31.1(7) . . ?
C19 O1 C16 106.5(9) . . ?
C23 O2 C20 106.9(8) . . ?
C24 O3 C27 108.0(8) . . ?
C29 O4 C34 114.6(8) . . ?
C31 O5 C35 114.3(9) . . ?
C33 O6 C36 114.0(8) . . ?
C55 O7 C53 105.8(11) . . ?
C59 O8 C56 107.8(10) . . ?
C63 O9 C60 107.4(9) . . ?
C65 O10 C70 111.5(10) . . ?
C67 O11 C71 115.1(10) . . ?
C69 O12 C72 111.4(9) . . ?
C6 N2 C10 116.7(11) . . ?
C6 N2 Pd2A 126.1(9) . . ?
C10 N2 Pd2A 117.1(9) . . ?
C6 N2 Pd2B 117.2(9) . . ?
C10 N2 Pd2B 125.8(9) . . ?
C11 N3 C15 118.3(12) . . ?
C11 N3 Pd1A 118.7(13) . . ?
C15 N3 Pd1A 122.3(10) . . ?
C11 N3 Pd1B 109.2(12) . . ?
C15 N3 Pd1B 131.5(11) . . ?
C42 N5 C46 120.7(13) . . ?
C42 N5 Pd2B 124.0(13) . . ?
C46 N5 Pd2B 115.3(10) . . ?
C42 N5 Pd2A 114.6(12) . . ?
C46 N5 Pd2A 124.2(10) . . ?
N2 C6 C7 123.9(11) . . ?
C6 C7 C8 118.4(11) . . ?
C9 C8 C7 117.9(11) . . ?
C9 C8 C20 120.9(11) . . ?
C7 C8 C20 121.1(11) . . ?
C10 C9 C8 120.2(12) . . ?
C9 C10 N2 122.7(12) . . ?
N3 C11 C12 123.0(15) . . ?
C11 C12 C13 119.6(12) . . ?
C14 C13 C12 114.7(11) . . ?
C14 C13 C24 124.9(13) . . ?
C12 C13 C24 120.4(10) . . ?
C15 C14 C13 122.8(15) . . ?
N3 C15 C14 121.5(14) . . ?
C17 C16 O1 109.6(10) . . ?
C17 C16 C3 132.2(11) . . ?
O1 C16 C3 118.1(11) . . ?
C16 C17 C18 106.1(10) . . ?
C19 C18 C17 107.6(11) . . ?
C18 C19 O1 110.3(10) . . ?
C18 C19 C28 133.3(11) . . ?
O1 C19 C28 116.4(10) . . ?
C21 C20 O2 108.3(9) . . ?
C21 C20 C8 135.6(11) . . ?
O2 C20 C8 116.1(10) . . ?
C20 C21 C22 107.2(10) . . ?
C23 C22 C21 108.0(10) . . ?
C22 C23 O2 109.6(9) . . ?
C22 C23 C30 136.3(10) . . ?
O2 C23 C30 114.0(8) . . ?
C25 C24 O3 109.2(10) . . ?
C25 C24 C13 134.8(11) . . ?
O3 C24 C13 115.7(10) . . ?
C24 C25 C26 107.8(11) . . ?
C27 C26 C25 106.7(11) . . ?
O3 C27 C26 108.2(10) . . ?
O3 C27 C32 116.2(9) . . ?
C26 C27 C32 135.6(10) . . ?
C29 C28 C33 115.3(9) . . ?
C29 C28 C19 120.2(10) . . ?
C33 C28 C19 124.4(10) . . ?
C30 C29 O4 118.3(9) . . ?
C30 C29 C28 123.3(10) . . ?
O4 C29 C28 118.3(9) . . ?
C29 C30 C31 118.4(10) . . ?
C29 C30 C23 119.9(9) . . ?
C31 C30 C23 121.7(9) . . ?
O5 C31 C32 119.6(9) . . ?
O5 C31 C30 119.8(9) . . ?
C32 C31 C30 120.5(9) . . ?
C31 C32 C33 119.7(10) . . ?
C31 C32 C27 121.5(10) . . ?
C33 C32 C27 118.8(10) . . ?
O6 C33 C32 119.3(9) . . ?
O6 C33 C28 118.0(9) . . ?
C32 C33 C28 122.5(10) . . ?
N5 C42 C43 121.1(16) . . ?
C42 C43 C44 120.9(13) . . ?
C43 C44 C45 116.4(15) . . ?
C43 C44 C56 122.5(11) . . ?
C45 C44 C56 120.8(15) . . ?
C46 C45 C44 121.1(17) . . ?
C45 C46 N5 119.7(13) . . ?
C47 N6 C51 121.4(11) . . ?
C47 N6 Pd1A 120.0(10) . . ?
C51 N6 Pd1A 117.3(9) . . ?
C47 N6 Pd1B 130.6(11) . . ?
C51 N6 Pd1B 107.9(10) . . ?
N6 C47 C48 123.4(12) . . ?
C47 C48 C49 117.7(12) . . ?
C48 C49 C50 119.4(12) . . ?
C48 C49 C60 121.0(11) . . ?
C50 C49 C60 119.5(11) . . ?
C49 C50 C51 119.2(11) . . ?
N6 C51 C50 118.8(12) . . ?
C53 C52 C54 111.6(15) . . ?
C52 C53 O7 108.7(12) . . ?
C52 C53 C39A 142(2) . . ?
O7 C53 C39A 110(2) . . ?
C52 C53 C39B 129(3) . . ?
O7 C53 C39B 122(3) . . ?
C55 C54 C52 105.3(14) . . ?
C54 C55 O7 108.6(11) . . ?
C54 C55 C64 133.2(13) . . ?
O7 C55 C64 118.2(12) . . ?
C57 C56 O8 108.7(12) . . ?
C57 C56 C44 137.2(12) . . ?
O8 C56 C44 114.0(11) . . ?
C56 C57 C58 106.4(12) . . ?
C59 C58 C57 108.8(13) . . ?
O8 C59 C58 108.3(12) . . ?
O8 C59 C66 114.9(11) . . ?
C58 C59 C66 136.8(14) . . ?
C61 C60 O9 108.1(10) . . ?
C61 C60 C49 134.7(11) . . ?
O9 C60 C49 116.8(10) . . ?
C60 C61 C62 107.4(10) . . ?
C63 C62 C61 106.8(11) . . ?
C62 C63 O9 110.3(10) . . ?
C62 C63 C68 133.3(11) . . ?
O9 C63 C68 116.4(10) . . ?
C69 C64 C65 116.4(12) . . ?
C69 C64 C55 120.8(13) . . ?
C65 C64 C55 122.8(12) . . ?
O10 C65 C64 120.4(13) . . ?
O10 C65 C66 117.3(12) . . ?
C64 C65 C66 122.2(11) . . ?
C67 C66 C59 124.5(12) . . ?
C67 C66 C65 115.7(11) . . ?
C59 C66 C65 119.7(11) . . ?
C68 C67 O11 117.8(10) . . ?
C68 C67 C66 123.6(11) . . ?
O11 C67 C66 118.6(10) . . ?
C67 C68 C69 118.4(10) . . ?
C67 C68 C63 124.4(11) . . ?
C69 C68 C63 117.2(11) . . ?
O12 C69 C64 117.0(11) . . ?
O12 C69 C68 119.6(10) . . ?
C64 C69 C68 123.4(12) . . ?
O3A N1A O2A 117(2) . . ?
O3A N1A O1A 122.0(19) . . ?
O2A N1A O1A 120.9(17) . . ?
O1B N1B O3B 117(3) . . ?
O1B N1B O2B 119(3) . . ?
O3B N1B O2B 124(3) . . ?
O2C N1C O1C 120(4) . . ?
O2C N1C O3C 114(4) . . ?
O1C N1C O3C 114(4) . . ?
O1D N1D O2D 123(4) . . ?
O1D N1D O3D 122(4) . . ?
O2D N1D O3D 114(4) . . ?

loop_
_geom_bond_atom_site_label_1
_geom_bond_atom_site_label_2
_geom_bond_distance
_geom_bond_site_symmetry_2
_geom_bond_publ_flag
Pd1A N3 2.002(13) . ?
Pd1A N6 2.047(11) . ?
Pd1A N11A 2.058(15) . ?
Pd1A N12A 2.066(14) . ?
N11A C86A 1.48(3) . ?
N11A C87A 1.49(2) . ?
N11A C85A 1.50(2) . ?
N12A C88A 1.471(19) . ?
N12A C90A 1.48(2) . ?
N12A C89A 1.50(2) . ?
C87A C88A 1.41(2) . ?
Pd1B N6 2.059(19) . ?
Pd1B N12B 2.06(3) . ?
Pd1B N11B 2.07(3) . ?
Pd1B N3 2.35(3) . ?
N11B C86B 1.50(3) . ?
N11B C85B 1.52(3) . ?
N11B C87B 1.52(3) . ?
N12B C90B 1.50(3) . ?
N12B C89B 1.51(3) . ?
N12B C88B 1.52(3) . ?
C87B C88B 1.49(3) . ?
Pd2A N2 1.980(12) . ?
Pd2A N9A 2.04(2) . ?
Pd2A N10A 2.10(2) . ?
Pd2A N5 2.120(15) . ?
N9A C79A 1.48(2) . ?
N9A C80A 1.49(3) . ?
N9A C81A 1.49(2) . ?
N10A C82A 1.47(2) . ?
N10A C83A 1.49(2) . ?
N10A C84A 1.53(3) . ?
C81A C82A 1.45(2) . ?
Pd2B N5 1.875(16) . ?
Pd2B N9B 2.07(2) . ?
Pd2B N10B 2.087(19) . ?
Pd2B N2 2.095(14) . ?
Pd2B C84B 2.59(5) . ?
N9B C79B 1.49(3) . ?
N9B C80B 1.51(3) . ?
N9B C81B 1.53(3) . ?
N10B C84B 1.47(3) . ?
N10B C82B 1.49(2) . ?
N10B C83B 1.51(2) . ?
C81B C82B 1.51(3) . ?
N1 C5 1.28(3) . ?
N1 C1 1.35(2) . ?
N1 Pd3B 1.964(13) . ?
N1 Pd3C 1.97(3) . ?
N1 Pd3A 2.096(12) . ?
C1 C2 1.41(2) . ?
C1 Pd3C 2.57(3) . ?
C2 C3 1.38(2) . ?
C3 C4 1.328(19) . ?
C3 C16 1.456(19) . ?
C4 C5 1.45(3) . ?
C5 Pd3B 2.64(2) . ?
Pd3A N8A 2.056(19) . ?
Pd3A N4A 2.07(3) 3_577 ?
Pd3A N7A 2.070(19) . ?
N7A C73A 1.48(3) . ?
N7A C75A 1.50(2) . ?
N7A C74A 1.51(2) . ?
N8A C76A 1.48(2) . ?
N8A C78A 1.49(2) . ?
N8A C77A 1.50(3) . ?
C75A C76A 1.48(3) . ?
N4A C37A 1.32(2) . ?
N4A C41A 1.39(2) . ?
C37A C38A 1.37(2) . ?
C38A C39A 1.40(2) . ?
C39A C40A 1.39(2) . ?
C39A C53 1.45(2) . ?
C40A C41A 1.36(2) . ?
Pd3B N4B 2.04(3) 3_577 ?
Pd3B N7B 2.06(3) . ?
Pd3B N8B 2.07(2) . ?
N7B C73B 1.48(3) . ?
N7B C74B 1.49(3) . ?
N7B C75B 1.50(3) . ?
N8B C76B 1.48(3) . ?
N8B C78B 1.49(3) . ?
N8B C77B 1.50(3) . ?
C75B C76B 1.49(3) . ?
N4B C37B 1.36(2) . ?
N4B C41B 1.36(3) . ?
C37B C38B 1.39(3) . ?
C38B C39B 1.39(3) . ?
C39B C40B 1.41(3) . ?
C39B C53 1.46(2) . ?
C40B C41B 1.37(3) . ?
O1 C19 1.381(14) . ?
O1 C16 1.381(14) . ?
O2 C23 1.389(12) . ?
O2 C20 1.389(13) . ?
O3 C24 1.359(13) . ?
O3 C27 1.373(13) . ?
O4 C29 1.377(13) . ?
O4 C34 1.450(13) . ?
O5 C31 1.364(13) . ?
O5 C35 1.422(15) . ?
O6 C33 1.361(13) . ?
O6 C36 1.458(13) . ?
O7 C55 1.390(16) . ?
O7 C53 1.43(2) . ?
O8 C59 1.351(17) . ?
O8 C56 1.397(15) . ?
O9 C63 1.363(14) . ?
O9 C60 1.380(14) . ?
O10 C65 1.391(15) . ?
O10 C70 1.447(16) . ?
O11 C67 1.396(15) . ?
O11 C71 1.439(16) . ?
O12 C69 1.382(15) . ?
O12 C72 1.457(16) . ?
N2 C6 1.332(18) . ?
N2 C10 1.407(17) . ?
N3 C11 1.327(19) . ?
N3 C15 1.34(2) . ?
N5 C42 1.336(17) . ?
N5 C46 1.36(2) . ?
C6 C7 1.392(18) . ?
C7 C8 1.410(17) . ?
C8 C9 1.406(17) . ?
C8 C20 1.428(16) . ?
C9 C10 1.344(17) . ?
C11 C12 1.375(17) . ?
C12 C13 1.421(19) . ?
C13 C14 1.384(19) . ?
C13 C24 1.440(17) . ?
C14 C15 1.35(2) . ?
C16 C17 1.375(18) . ?
C17 C18 1.427(17) . ?
C18 C19 1.343(16) . ?
C19 C28 1.447(15) . ?
C20 C21 1.379(17) . ?
C21 C22 1.411(17) . ?
C22 C23 1.342(15) . ?
C23 C30 1.494(16) . ?
C24 C25 1.351(18) . ?
C25 C26 1.399(18) . ?
C26 C27 1.377(16) . ?
C27 C32 1.458(16) . ?
C28 C29 1.424(16) . ?
C28 C33 1.424(16) . ?
C29 C30 1.371(14) . ?
C30 C31 1.427(15) . ?
C31 C32 1.376(16) . ?
C32 C33 1.389(15) . ?
C42 C43 1.354(19) . ?
C43 C44 1.37(2) . ?
C44 C45 1.429(19) . ?
C44 C56 1.46(2) . ?
C45 C46 1.34(2) . ?
N6 C47 1.325(18) . ?
N6 C51 1.357(18) . ?
C47 C48 1.376(18) . ?
C48 C49 1.396(17) . ?
C49 C50 1.415(17) . ?
C49 C60 1.421(18) . ?
C50 C51 1.416(18) . ?
C52 C53 1.27(2) . ?
C52 C54 1.42(2) . ?
C54 C55 1.38(2) . ?
C55 C64 1.432(19) . ?
C56 C57 1.38(2) . ?
C57 C58 1.39(2) . ?
C58 C59 1.383(19) . ?
C59 C66 1.451(19) . ?
C60 C61 1.369(17) . ?
C61 C62 1.412(17) . ?
C62 C63 1.343(17) . ?
C63 C68 1.486(17) . ?
C64 C69 1.395(18) . ?
C64 C65 1.41(2) . ?
C65 C66 1.46(2) . ?
C66 C67 1.417(18) . ?
C67 C68 1.350(18) . ?
C68 C69 1.421(17) . ?
N1A O3A 1.223(19) . ?
N1A O2A 1.229(19) . ?
N1A O1A 1.23(2) . ?
N1B O1B 1.17(2) . ?
N1B O3B 1.25(2) . ?
N1B O2B 1.26(2) . ?
N1C O2C 1.24(3) . ?
N1C O1C 1.25(3) . ?
N1C O3C 1.27(3) . ?
N1D O1D 1.24(3) . ?
N1D O2D 1.26(3) . ?
N1D O3D 1.27(2) . ?
O72W O72W 1.19(7) 2_775 ?
